data_7036389
loop_
_publ_author_name
'Izs\'ak, D\'aniel'
'Klap\"otke, Thomas M'
'Pfl\"uger, Carolin'

_publ_section_title
;
 Energetic derivatives of 5-(5-amino-2H-1,2,3-triazol-4-yl)-1H-tetrazole.
;
_journal_issue 39
_journal_name_full 'Dalton transactions (Cambridge, England : 2003)'
_journal_page_first 17054
_journal_page_last 17063
_journal_paper_doi 10.1039/c5dt03044g
_journal_volume 44
_journal_year 2015
_chemical_formula_moiety 'C3 H4 N8'
_chemical_formula_sum 'C3 H4 N8'
_chemical_formula_weight 152.14
_chemical_name_common 5-(5-amino-2H-1,2,3-triazol-4-yl)-1H-tetrazole
_chemical_name_systematic 5-(5-amino-2H-1,2,3-triazol-4-yl)-1H-tetrazole
_space_group_crystal_system monoclinic
_space_group_IT_number 14
_space_group_name_Hall '-P 2yn'
_space_group_name_H-M_alt 'P 1 21/n 1'
_symmetry_space_group_name_Hall '-P 2yn'
_symmetry_space_group_name_H-M 'P 1 21/n 1'
_atom_sites_solution_hydrogens difmap
_audit_creation_date '07/15/15 07:57:42'
_audit_creation_method SHELXL-2013
_audit_update_record
;
2015-07-17 deposited with the CCDC.
2015-09-04 downloaded from the CCDC.
;
_cell_angle_alpha 90
_cell_angle_beta 113.881(2)
_cell_angle_gamma 90
_cell_formula_units_Z 4
_cell_length_a 6.9019(4)
_cell_length_b 11.6423(7)
_cell_length_c 8.0685(4)
_cell_measurement_reflns_used 3427
_cell_measurement_temperature 100(2)
_cell_measurement_theta_max 26.3752
_cell_measurement_theta_min 3.2690
_cell_volume 592.83(6)
_computing_cell_refinement 'APEX2 v2012.4-3 (Bruker AXS)'
_computing_data_collection 'Bruker Instrument Service v3.0.21'
_computing_data_reduction 'SAINT V8.18C (Bruker AXS Inc., 2011)'
_computing_structure_refinement 'SHELXL-2013 (Sheldrick, 2013)'
_computing_structure_solution 'SHELXS-2013 (Sheldrick, 2013)'
_diffrn_ambient_temperature 100(2)
_diffrn_detector_area_resol_mean 10.4167
_diffrn_measured_fraction_theta_full 0.999
_diffrn_measured_fraction_theta_max 0.999
_diffrn_measurement_device_type 'D8 Venture'
_diffrn_measurement_method 'mix of omega and phi scans'
_diffrn_radiation_type MoK\a
_diffrn_radiation_wavelength 0.71073
_diffrn_reflns_av_R_equivalents 0.0217
_diffrn_reflns_av_unetI/netI 0.0165
_diffrn_reflns_laue_measured_fraction_full 0.999
_diffrn_reflns_laue_measured_fraction_max 0.999
_diffrn_reflns_limit_h_max 8
_diffrn_reflns_limit_h_min -8
_diffrn_reflns_limit_k_max 14
_diffrn_reflns_limit_k_min -14
_diffrn_reflns_limit_l_max 10
_diffrn_reflns_limit_l_min -9
_diffrn_reflns_number 6279
_diffrn_reflns_point_group_measured_fraction_full 0.999
_diffrn_reflns_point_group_measured_fraction_max 0.999
_diffrn_reflns_theta_full 25.242
_diffrn_reflns_theta_max 26.367
_diffrn_reflns_theta_min 3.269
_diffrn_source 'rotating anode generator'
_exptl_absorpt_coefficient_mu 0.131
_exptl_absorpt_correction_T_max 0.9585
_exptl_absorpt_correction_T_min 0.8459
_exptl_absorpt_correction_type multi-scan
_exptl_absorpt_process_details 'SADABS V2014/4 (Bruker AXS Inc.)'
_exptl_crystal_colour colorless
_exptl_crystal_density_diffrn 1.705
_exptl_crystal_description block
_exptl_crystal_F_000 312
_exptl_crystal_recrystallization_method 'Re-crystallisation from solvent: H2O'
_exptl_crystal_size_max 0.080
_exptl_crystal_size_mid 0.050
_exptl_crystal_size_min 0.040
_refine_diff_density_max 0.348
_refine_diff_density_min -0.191
_refine_diff_density_rms 0.054
_refine_ls_extinction_method none
_refine_ls_goodness_of_fit_ref 1.085
_refine_ls_hydrogen_treatment refall
_refine_ls_matrix_type full
_refine_ls_number_parameters 116
_refine_ls_number_reflns 1218
_refine_ls_number_restraints 0
_refine_ls_restrained_S_all 1.085
_refine_ls_R_factor_all 0.0382
_refine_ls_R_factor_gt 0.0323
_refine_ls_shift/su_max 0.000
_refine_ls_shift/su_mean 0.000
_refine_ls_structure_factor_coef Fsqd
_refine_ls_weighting_details 'w=1/[\s^2^(Fo^2^)+(0.0525P)^2^+0.1852P] where P=(Fo^2^+2Fc^2^)/3'
_refine_ls_weighting_scheme calc
_refine_ls_wR_factor_gt 0.0868
_refine_ls_wR_factor_ref 0.0903
_reflns_Friedel_coverage 0.000
_reflns_number_gt 1057
_reflns_number_total 1218
_reflns_threshold_expression 'I > 2\s(I)'
_cod_data_source_file c5dt03044g2.cif
_cod_data_source_block tv197
_cod_depositor_comments 'Adding full bibliography for 7036388--7036389.cif.'
_cod_database_code 7036389
_shelx_space_group_comment
;
The symmetry employed for this shelxl refinement is uniquely defined
by the following loop, which should always be used as a source of
symmetry information in preference to the above space-group names.
They are only intended as comments.
;
_shelxl_version_number 2013-4

loop_
_space_group_symop_operation_xyz
'x, y, z'
'-x+1/2, y+1/2, -z+1/2'
'-x, -y, -z'
'x-1/2, -y-1/2, z-1/2'

loop_
_atom_site_label
_atom_site_type_symbol
_atom_site_fract_x
_atom_site_fract_y
_atom_site_fract_z
_atom_site_U_iso_or_equiv
_atom_site_adp_type
_atom_site_occupancy
_atom_site_site_symmetry_order
_atom_site_calc_flag
N7 N 0.24801(16) 0.03570(10) -0.16296(14) 0.0169(3) Uani 1 1 d
N3 N 0.25071(16) 0.09457(9) 0.28480(14) 0.0158(3) Uani 1 1 d
N6 N 0.23080(17) 0.11754(10) -0.28764(14) 0.0175(3) Uani 1 1 d
N1 N 0.26053(16) -0.09551(9) 0.34183(14) 0.0155(3) Uani 1 1 d
N5 N 0.22121(17) 0.21978(10) -0.22718(14) 0.0174(3) Uani 1 1 d
N8 N 0.2615(2) -0.16925(10) 0.06762(17) 0.0196(3) Uani 1 1 d
N4 N 0.23178(17) 0.20533(10) -0.05844(14) 0.0152(3) Uani 1 1 d
N2 N 0.25393(17) 0.01305(9) 0.39805(15) 0.0156(3) Uani 1 1 d
C2 C 0.26043(19) -0.08160(11) 0.17600(17) 0.0142(3) Uani 1 1 d
C3 C 0.24763(18) 0.09289(11) -0.02090(17) 0.0142(3) Uani 1 1 d
C1 C 0.25537(18) 0.03778(11) 0.14177(16) 0.0146(3) Uani 1 1 d
H1 H 0.248(2) 0.0309(16) 0.504(2) 0.028(5) Uiso 1 1 d
H4 H 0.261(3) -0.1543(15) -0.040(3) 0.027(4) Uiso 1 1 d
H3 H 0.263(3) -0.2404(17) 0.108(2) 0.023(4) Uiso 1 1 d
H2 H 0.230(3) 0.268(2) 0.009(3) 0.040(5) Uiso 1 1 d

loop_
_atom_site_aniso_label
_atom_site_aniso_U_11
_atom_site_aniso_U_22
_atom_site_aniso_U_33
_atom_site_aniso_U_23
_atom_site_aniso_U_13
_atom_site_aniso_U_12
N7 0.0230(6) 0.0161(6) 0.0140(5) -0.0004(4) 0.0099(4) -0.0007(4)
N3 0.0223(5) 0.0132(6) 0.0133(5) -0.0005(4) 0.0087(4) -0.0004(4)
N6 0.0255(6) 0.0154(6) 0.0149(6) -0.0003(4) 0.0114(5) -0.0008(4)
N1 0.0223(6) 0.0118(6) 0.0140(5) -0.0002(4) 0.0092(4) -0.0002(4)
N5 0.0254(6) 0.0170(6) 0.0131(5) 0.0005(4) 0.0111(4) -0.0002(4)
N8 0.0382(7) 0.0093(6) 0.0160(6) 0.0000(4) 0.0158(5) 0.0009(5)
N4 0.0235(6) 0.0122(5) 0.0125(5) 0.0002(4) 0.0101(4) -0.0003(4)
N2 0.0253(6) 0.0124(5) 0.0120(5) 0.0000(4) 0.0104(4) 0.0000(4)
C2 0.0172(6) 0.0135(7) 0.0132(6) 0.0010(5) 0.0074(5) 0.0000(4)
C3 0.0168(6) 0.0142(7) 0.0129(6) -0.0006(5) 0.0073(5) -0.0003(4)
C1 0.0188(6) 0.0140(7) 0.0128(6) -0.0004(5) 0.0084(5) 0.0002(5)

loop_
_atom_type_symbol
_atom_type_description
_atom_type_scat_dispersion_real
_atom_type_scat_dispersion_imag
_atom_type_scat_source
C C 0.0033 0.0016 'International Tables Vol C Tables 4.2.6.8 and 6.1.1.4'
H H 0.0000 0.0000 'International Tables Vol C Tables 4.2.6.8 and 6.1.1.4'
N N 0.0061 0.0033 'International Tables Vol C Tables 4.2.6.8 and 6.1.1.4'

loop_
_geom_angle_atom_site_label_1
_geom_angle_atom_site_label_2
_geom_angle_atom_site_label_3
_geom_angle
C3 N7 N6 104.97(11)
N2 N3 C1 104.07(10)
N5 N6 N7 111.60(10)
C2 N1 N2 103.57(10)
N6 N5 N4 106.01(10)
C2 N8 H4 119.4(11)
C2 N8 H3 118.0(11)
H4 N8 H3 122.6(15)
C3 N4 N5 108.52(11)
C3 N4 H2 131.7(13)
N5 N4 H2 119.8(13)
N3 N2 N1 115.90(10)
N3 N2 H1 120.2(12)
N1 N2 H1 123.9(12)
N8 C2 N1 123.79(12)
N8 C2 C1 128.62(12)
N1 C2 C1 107.58(11)
N7 C3 N4 108.90(12)
N7 C3 C1 123.42(12)
N4 C3 C1 127.64(12)
N3 C1 C2 108.87(11)
N3 C1 C3 123.96(12)
C2 C1 C3 127.13(12)

loop_
_geom_bond_atom_site_label_1
_geom_bond_atom_site_label_2
_geom_bond_distance
N7 C3 1.3264(16)
N7 N6 1.3554(15)
N3 N2 1.3114(15)
N3 C1 1.3416(16)
N6 N5 1.2981(16)
N1 C2 1.3474(17)
N1 N2 1.3499(16)
N5 N4 1.3442(15)
N8 C2 1.3458(17)
N8 H4 0.89(2)
N8 H3 0.89(2)
N4 C3 1.3382(18)
N4 H2 0.91(2)
N2 H1 0.901(18)
C2 C1 1.4147(19)
C3 C1 1.4424(17)

loop_
_geom_torsion_atom_site_label_1
_geom_torsion_atom_site_label_2
_geom_torsion_atom_site_label_3
_geom_torsion_atom_site_label_4
_geom_torsion
C3 N7 N6 N5 0.28(13)
N7 N6 N5 N4 -0.16(13)
N6 N5 N4 C3 -0.03(13)
C1 N3 N2 N1 0.01(13)
C2 N1 N2 N3 -0.33(14)
N2 N1 C2 N8 -178.54(12)
N2 N1 C2 C1 0.48(13)
N6 N7 C3 N4 -0.29(13)
N6 N7 C3 C1 177.61(11)
N5 N4 C3 N7 0.21(14)
N5 N4 C3 C1 -177.57(11)
N2 N3 C1 C2 0.30(13)
N2 N3 C1 C3 178.05(11)
N8 C2 C1 N3 178.45(12)
N1 C2 C1 N3 -0.51(14)
N8 C2 C1 C3 0.8(2)
N1 C2 C1 C3 -178.17(11)
N7 C3 C1 N3 -178.58(11)
N4 C3 C1 N3 -1.10(19)
N7 C3 C1 C2 -1.25(19)
N4 C3 C1 C2 176.23(12)
